data_7123429
loop_
_publ_author_name
'Ambhore, Madan'
'Basavarajappa, Ashokkumar'
'Anand, Venkataramanarao Govindan'

_publ_section_title
;
 Wide-Range Redox States of Core-Modified Expanded Porphyrinoids
;
_journal_name_full 'Chemical Communications'
_journal_paper_doi 10.1039/C9CC02326G
_journal_year 2019
_chemical_formula_moiety 'C112 H108 N4 S4, 4(C H Cl3)'
_chemical_formula_sum 'C116 H112 Cl12 N4 S4'
_chemical_formula_weight 2115.74
_space_group_crystal_system monoclinic
_space_group_IT_number 14
_space_group_name_Hall '-P 2yn'
_space_group_name_H-M_alt 'P 1 21/n 1'
_symmetry_space_group_name_Hall '-P 2yn'
_symmetry_space_group_name_H-M 'P 1 21/n 1'
_atom_sites_solution_hydrogens geom
_audit_creation_method SHELXL-2014/7
_audit_update_record
;
2019-02-16 deposited with the CCDC.    2019-05-13 downloaded from the CCDC.
;
_cell_angle_alpha 90
_cell_angle_beta 96.404(14)
_cell_angle_gamma 90
_cell_formula_units_Z 2
_cell_length_a 18.330(12)
_cell_length_b 14.715(9)
_cell_length_c 19.877(12)
_cell_measurement_reflns_used 9797
_cell_measurement_temperature 100(2)
_cell_measurement_theta_max 28.26
_cell_measurement_theta_min 2.48
_cell_volume 5328(6)
_computing_cell_refinement 'Bruker SAINT'
_computing_data_collection 'Bruker APEX2'
_computing_data_reduction 'Bruker SAINT'
_computing_molecular_graphics 'Bruker SHELXTL'
_computing_publication_material 'Bruker SHELXTL'
_computing_structure_refinement 'SHELXL-2014/7 (Sheldrick, 2014)'
_computing_structure_solution 'SHELXS-97 (Sheldrick 2008)'
_diffrn_ambient_temperature 100(2)
_diffrn_measured_fraction_theta_full 0.995
_diffrn_measured_fraction_theta_max 0.947
_diffrn_measurement_device_type 'Bruker APEX-II CCD'
_diffrn_measurement_method '\f and \w scans'
_diffrn_radiation_type MoK\a
_diffrn_radiation_wavelength 0.71073
_diffrn_reflns_av_R_equivalents 0.09
_diffrn_reflns_av_unetI/netI 0.1324
_diffrn_reflns_Laue_measured_fraction_full 0.995
_diffrn_reflns_Laue_measured_fraction_max 0.947
_diffrn_reflns_limit_h_max 24
_diffrn_reflns_limit_h_min -19
_diffrn_reflns_limit_k_max 20
_diffrn_reflns_limit_k_min -19
_diffrn_reflns_limit_l_max 26
_diffrn_reflns_limit_l_min -26
_diffrn_reflns_number 90059
_diffrn_reflns_point_group_measured_fraction_full 0.995
_diffrn_reflns_point_group_measured_fraction_max 0.947
_diffrn_reflns_theta_full 25.242
_diffrn_reflns_theta_max 29.077
_diffrn_reflns_theta_min 1.434
_exptl_absorpt_coefficient_mu 0.441
_exptl_crystal_colour GOLDEN
_exptl_crystal_density_diffrn 1.319
_exptl_crystal_description DIOMAND
_exptl_crystal_F_000 2208.0
_refine_diff_density_max 0.644
_refine_diff_density_min -0.768
_refine_diff_density_rms 0.119
_refine_ls_extinction_method none
_refine_ls_goodness_of_fit_ref 1.075
_refine_ls_hydrogen_treatment constr
_refine_ls_matrix_type full
_refine_ls_number_parameters 625
_refine_ls_number_reflns 13501
_refine_ls_number_restraints 0
_refine_ls_restrained_S_all 1.075
_refine_ls_R_factor_all 0.1503
_refine_ls_R_factor_gt 0.0762
_refine_ls_shift/su_max 0.001
_refine_ls_shift/su_mean 0.000
_refine_ls_structure_factor_coef Fsqd
_refine_ls_weighting_details 'w=1/[\s^2^(Fo^2^)+(0.1000P)^2^+0.3502P] where P=(Fo^2^+2Fc^2^)/3'
_refine_ls_weighting_scheme calc
_refine_ls_wR_factor_gt 0.1798
_refine_ls_wR_factor_ref 0.2273
_reflns_Friedel_coverage 0.000
_reflns_number_gt 7479
_reflns_number_total 14253
_reflns_threshold_expression 'I > 2\s(I)'
_cod_data_source_file c9cc02326g2.cif
_cod_data_source_block 5d
_cod_database_code 7123429
_shelx_shelxl_version_number 2014/7
_shelx_space_group_comment
;
The symmetry employed for this shelxl refinement is uniquely defined
by the following loop, which should always be used as a source of
symmetry information in preference to the above space-group names.
They are only intended as comments.
;

loop_
_space_group_symop_operation_xyz
'x, y, z'
'-x+1/2, y+1/2, -z+1/2'
'-x, -y, -z'
'x-1/2, -y-1/2, z-1/2'

loop_
_atom_site_label
_atom_site_type_symbol
_atom_site_fract_x
_atom_site_fract_y
_atom_site_fract_z
_atom_site_U_iso_or_equiv
_atom_site_adp_type
_atom_site_occupancy
_atom_site_site_symmetry_order
_atom_site_calc_flag
_atom_site_refinement_flags_posn
_atom_site_refinement_flags_adp
S2 S 0.35029(5) 0.43733(6) 0.22794(4) 0.0214(2) Uani 1 1 d . .
S1 S 0.20452(5) 0.45347(6) 0.50838(4) 0.0250(2) Uani 1 1 d . .
Cl4 Cl 0.15948(6) 0.75237(6) 0.13972(5) 0.0375(3) Uani 1 1 d . .
Cl5 Cl 0.25853(7) 0.63627(7) 0.22367(5) 0.0435(3) Uani 1 1 d . .
Cl1 Cl 0.42547(7) 0.16969(7) 0.60477(6) 0.0479(3) Uani 1 1 d . .
Cl2 Cl 0.42285(8) 0.32191(8) 0.51341(5) 0.0506(3) Uani 1 1 d . .
Cl3 Cl 0.51417(8) 0.32822(7) 0.64008(7) 0.0574(4) Uani 1 1 d . .
Cl6 Cl 0.11465(8) 0.67523(10) 0.26234(6) 0.0601(4) Uani 1 1 d . .
N1 N 0.20749(17) 0.41057(19) 0.27058(13) 0.0222(6) Uani 1 1 d . .
H1 H 0.2514 0.4278 0.2844 0.027 Uiso 1 1 calc R U
N2 N 0.59637(17) 0.4637(2) 0.30723(14) 0.0241(6) Uani 1 1 d . .
H2 H 0.6296 0.4692 0.2802 0.029 Uiso 1 1 calc R U
C28 C 0.2938(2) 0.4942(2) 0.52672(16) 0.0228(7) Uani 1 1 d . .
C42 C 0.4286(2) 0.4438(2) 0.18501(16) 0.0233(7) Uani 1 1 d . .
C11 C 0.1789(2) 0.3950(2) 0.20555(16) 0.0221(7) Uani 1 1 d . .
C43 C 0.5002(2) 0.4502(2) 0.21582(16) 0.0225(7) Uani 1 1 d . .
C29 C 0.3176(2) 0.5117(2) 0.59506(16) 0.0217(7) Uani 1 1 d . .
C27 C 0.3284(2) 0.4991(2) 0.46648(16) 0.0236(8) Uani 1 1 d . .
H27 H 0.3762 0.5198 0.4657 0.028 Uiso 1 1 calc R U
C39 C 0.2931(2) 0.4212(2) 0.15192(16) 0.0210(7) Uani 1 1 d . .
C4 C 0.0956(2) 0.3284(2) -0.04133(16) 0.0257(8) Uani 1 1 d . .
C31 C 0.2222(2) 0.5794(3) 0.66288(17) 0.0288(8) Uani 1 1 d . .
C8 C 0.1778(2) 0.3774(2) 0.08084(15) 0.0216(7) Uani 1 1 d . .
C44 C 0.5610(2) 0.4550(3) 0.17094(16) 0.0260(8) Uani 1 1 d . .
C7 C 0.1849(2) 0.2895(2) 0.05428(16) 0.0233(7) Uani 1 1 d . .
C14 C 0.1527(2) 0.3933(2) 0.30932(16) 0.0240(8) Uani 1 1 d . .
C30 C 0.2618(2) 0.5028(2) 0.64473(16) 0.0247(8) Uani 1 1 d . .
C41 C 0.4084(2) 0.4384(2) 0.11435(17) 0.0259(8) Uani 1 1 d . .
H41 H 0.4419 0.4431 0.0827 0.031 Uiso 1 1 calc R U
C53 C 0.5238(2) 0.4505(2) 0.28612(16) 0.0221(7) Uani 1 1 d . .
C6 C 0.1432(2) 0.2669(2) -0.00644(17) 0.0263(8) Uani 1 1 d . .
H6 H 0.1475 0.2088 -0.0241 0.032 Uiso 1 1 calc R U
C15 C 0.1559(2) 0.4040(2) 0.38002(16) 0.0254(8) Uani 1 1 d . .
C56 C 0.6104(2) 0.4671(2) 0.37650(16) 0.0234(8) Uani 1 1 d . .
C40 C 0.3353(2) 0.4256(2) 0.09716(16) 0.0248(8) Uani 1 1 d . .
H40 H 0.3146 0.4201 0.0524 0.030 Uiso 1 1 calc R U
C26 C 0.2852(2) 0.4705(2) 0.40936(17) 0.0237(8) Uani 1 1 d . .
H26 H 0.3009 0.4707 0.3664 0.028 Uiso 1 1 calc R U
C16 C 0.0903(2) 0.3737(2) 0.41339(16) 0.0262(8) Uani 1 1 d . .
C2 C 0.1304(2) 0.4406(2) 0.04662(16) 0.0235(7) Uani 1 1 d . .
C23 C 0.0293(2) 0.4305(3) 0.41552(17) 0.0282(8) Uani 1 1 d . .
C36 C 0.1970(2) 0.4114(3) 0.71931(18) 0.0335(9) Uani 1 1 d . .
H36 H 0.1890 0.3554 0.7390 0.040 Uiso 1 1 calc R U
C25 C 0.2143(2) 0.4406(2) 0.42224(16) 0.0241(8) Uani 1 1 d . .
C55 C 0.5419(2) 0.4513(2) 0.40092(16) 0.0244(8) Uani 1 1 d . .
H55 H 0.5338 0.4482 0.4462 0.029 Uiso 1 1 calc R U
C45 C 0.5933(2) 0.3741(3) 0.15133(17) 0.0293(8) Uani 1 1 d . .
C3 C 0.0896(2) 0.4148(2) -0.01410(16) 0.0260(8) Uani 1 1 d . .
H3 H 0.0577 0.4565 -0.0368 0.031 Uiso 1 1 calc R U
C10 C 0.2183(2) 0.4010(2) 0.14876(16) 0.0232(8) Uani 1 1 d . .
C54 C 0.4894(2) 0.4411(2) 0.34618(17) 0.0243(8) Uani 1 1 d . .
H54 H 0.4398 0.4299 0.3483 0.029 Uiso 1 1 calc R U
C51 C 0.5885(2) 0.5397(3) 0.15295(17) 0.0304(9) Uani 1 1 d . .
C37 C 0.2491(2) 0.4175(3) 0.67417(17) 0.0291(9) Uani 1 1 d . .
C34 C 0.1562(2) 0.4854(3) 0.73619(18) 0.0352(10) Uani 1 1 d . .
C22 C -0.0303(2) 0.3996(3) 0.44645(18) 0.0315(9) Uani 1 1 d . .
H22 H -0.0708 0.4374 0.4475 0.038 Uiso 1 1 calc R U
C33 C 0.1707(2) 0.5690(3) 0.70813(19) 0.0358(9) Uani 1 1 d . .
H33 H 0.1449 0.6198 0.7202 0.043 Uiso 1 1 calc R U
C18 C 0.0904(2) 0.2856(3) 0.44229(17) 0.0292(8) Uani 1 1 d . .
C1 C 0.1225(2) 0.5349(2) 0.07392(18) 0.0304(9) Uani 1 1 d . .
H1A H 0.1005 0.5317 0.1155 0.046 Uiso 1 1 calc R U
H1B H 0.0920 0.5704 0.0415 0.046 Uiso 1 1 calc R U
H1C H 0.1701 0.5627 0.0822 0.046 Uiso 1 1 calc R U
C19 C 0.0303(2) 0.2591(3) 0.47367(18) 0.0329(9) Uani 1 1 d . .
H19 H 0.0310 0.2023 0.4942 0.039 Uiso 1 1 calc R U
C12 C 0.1027(2) 0.3682(3) 0.20343(17) 0.0299(9) Uani 1 1 d . .
H12 H 0.0708 0.3553 0.1649 0.036 Uiso 1 1 calc R U
C9 C 0.2326(2) 0.2193(2) 0.09145(18) 0.0295(8) Uani 1 1 d . .
H9A H 0.2370 0.1678 0.0626 0.044 Uiso 1 1 calc R U
H9B H 0.2111 0.2005 0.1311 0.044 Uiso 1 1 calc R U
H9C H 0.2804 0.2445 0.1046 0.044 Uiso 1 1 calc R U
C13 C 0.0870(2) 0.3655(3) 0.26742(17) 0.0314(9) Uani 1 1 d . .
H13 H 0.0425 0.3489 0.2822 0.038 Uiso 1 1 calc R U
C20 C -0.0312(2) 0.3137(3) 0.47595(19) 0.0348(10) Uani 1 1 d . .
C5 C 0.0496(3) 0.2999(3) -0.10582(18) 0.0374(10) Uani 1 1 d . .
H5A H 0.0178 0.3490 -0.1219 0.056 Uiso 1 1 calc R U
H5B H 0.0205 0.2479 -0.0969 0.056 Uiso 1 1 calc R U
H5C H 0.0811 0.2847 -0.1396 0.056 Uiso 1 1 calc R U
C24 C 0.0275(2) 0.5230(3) 0.38316(19) 0.0328(9) Uani 1 1 d . .
H24A H 0.0214 0.5166 0.3348 0.049 Uiso 1 1 calc R U
H24B H 0.0727 0.5542 0.3970 0.049 Uiso 1 1 calc R U
H24C H -0.0128 0.5573 0.3971 0.049 Uiso 1 1 calc R U
C48 C 0.6833(2) 0.4624(3) 0.09841(18) 0.0414(11) Uani 1 1 d . .
C58 C 0.1889(2) 0.7180(3) 0.22305(19) 0.0332(9) Uani 1 1 d . .
H58 H 0.2088 0.7711 0.2486 0.040 Uiso 1 1 calc R U
C38 C 0.2926(3) 0.3352(3) 0.6566(2) 0.0370(10) Uani 1 1 d . .
H38A H 0.2818 0.2851 0.6848 0.056 Uiso 1 1 calc R U
H38B H 0.3441 0.3487 0.6640 0.056 Uiso 1 1 calc R U
H38C H 0.2794 0.3195 0.6100 0.056 Uiso 1 1 calc R U
C47 C 0.6533(2) 0.3801(3) 0.11488(19) 0.0401(10) Uani 1 1 d . .
H47 H 0.6742 0.3268 0.1009 0.048 Uiso 1 1 calc R U
C50 C 0.6490(2) 0.5419(3) 0.11669(19) 0.0388(10) Uani 1 1 d . .
H50 H 0.6672 0.5978 0.1043 0.047 Uiso 1 1 calc R U
C57 C 0.4772(3) 0.2574(3) 0.5741(2) 0.0379(10) Uani 1 1 d . .
H57 H 0.5176 0.2304 0.5526 0.045 Uiso 1 1 calc R U
C17 C 0.1538(3) 0.2224(3) 0.4387(2) 0.0412(10) Uani 1 1 d . .
H17A H 0.1432 0.1650 0.4584 0.062 Uiso 1 1 calc R U
H17B H 0.1971 0.2481 0.4631 0.062 Uiso 1 1 calc R U
H17C H 0.1618 0.2135 0.3922 0.062 Uiso 1 1 calc R U
C46 C 0.5642(3) 0.2829(3) 0.1702(2) 0.0401(10) Uani 1 1 d . .
H46A H 0.5899 0.2356 0.1493 0.060 Uiso 1 1 calc R U
H46B H 0.5127 0.2792 0.1547 0.060 Uiso 1 1 calc R U
H46C H 0.5714 0.2757 0.2185 0.060 Uiso 1 1 calc R U
C32 C 0.2381(3) 0.6719(3) 0.6353(2) 0.0433(11) Uani 1 1 d . .
H32A H 0.2039 0.7153 0.6498 0.065 Uiso 1 1 calc R U
H32B H 0.2331 0.6697 0.5868 0.065 Uiso 1 1 calc R U
H32C H 0.2872 0.6897 0.6518 0.065 Uiso 1 1 calc R U
C21 C -0.0965(3) 0.2821(3) 0.5104(2) 0.0441(11) Uani 1 1 d . .
H21A H -0.1327 0.3296 0.5082 0.066 Uiso 1 1 calc R U
H21B H -0.0808 0.2679 0.5568 0.066 Uiso 1 1 calc R U
H21C H -0.1175 0.2290 0.4878 0.066 Uiso 1 1 calc R U
C52 C 0.5537(3) 0.6272(3) 0.1735(2) 0.0429(11) Uani 1 1 d . .
H52A H 0.5027 0.6279 0.1560 0.064 Uiso 1 1 calc R U
H52B H 0.5782 0.6779 0.1556 0.064 Uiso 1 1 calc R U
H52C H 0.5581 0.6312 0.2220 0.064 Uiso 1 1 calc R U
C35 C 0.0981(3) 0.4760(4) 0.7841(2) 0.0498(12) Uani 1 1 d . .
H35A H 0.0639 0.4294 0.7678 0.075 Uiso 1 1 calc R U
H35B H 0.0726 0.5326 0.7865 0.075 Uiso 1 1 calc R U
H35C H 0.1209 0.4598 0.8283 0.075 Uiso 1 1 calc R U
C49 C 0.7510(3) 0.4667(4) 0.0617(2) 0.0617(15) Uani 1 1 d . .
H49A H 0.7909 0.4364 0.0880 0.093 Uiso 1 1 calc R U
H49B H 0.7639 0.5291 0.0552 0.093 Uiso 1 1 calc R U
H49C H 0.7413 0.4374 0.0185 0.093 Uiso 1 1 calc R U

loop_
_atom_site_aniso_label
_atom_site_aniso_U_11
_atom_site_aniso_U_22
_atom_site_aniso_U_33
_atom_site_aniso_U_23
_atom_site_aniso_U_13
_atom_site_aniso_U_12
S2 0.0249(5) 0.0245(4) 0.0140(4) -0.0012(3) -0.0009(3) -0.0006(3)
S1 0.0248(5) 0.0352(5) 0.0143(4) -0.0020(3) -0.0004(3) -0.0022(4)
Cl4 0.0506(7) 0.0285(5) 0.0311(5) 0.0003(4) -0.0047(4) 0.0028(4)
Cl5 0.0592(8) 0.0359(6) 0.0337(5) -0.0038(4) -0.0029(5) 0.0159(5)
Cl1 0.0470(8) 0.0377(6) 0.0571(7) 0.0104(5) -0.0032(5) -0.0020(5)
Cl2 0.0697(9) 0.0502(7) 0.0308(5) 0.0086(5) 0.0003(5) 0.0126(6)
Cl3 0.0694(10) 0.0327(6) 0.0638(8) -0.0079(5) -0.0205(6) 0.0061(5)
Cl6 0.0537(9) 0.0817(9) 0.0457(7) 0.0060(6) 0.0098(6) -0.0187(7)
N1 0.0219(18) 0.0266(16) 0.0171(13) -0.0019(11) -0.0018(12) -0.0038(12)
N2 0.0207(18) 0.0320(17) 0.0187(14) 0.0011(12) -0.0016(12) -0.0014(12)
C28 0.025(2) 0.0226(18) 0.0204(16) -0.0019(13) -0.0007(14) 0.0011(14)
C42 0.031(2) 0.0191(17) 0.0195(16) 0.0011(13) 0.0036(14) 0.0007(14)
C11 0.025(2) 0.0246(18) 0.0165(15) -0.0009(13) 0.0007(13) -0.0010(14)
C43 0.024(2) 0.0249(18) 0.0185(16) -0.0002(13) 0.0013(14) -0.0001(14)
C29 0.024(2) 0.0239(18) 0.0167(15) 0.0015(13) 0.0010(13) 0.0000(14)
C27 0.029(2) 0.0242(18) 0.0174(16) 0.0011(13) 0.0009(14) -0.0012(14)
C39 0.026(2) 0.0212(17) 0.0151(15) -0.0020(12) -0.0011(13) 0.0021(13)
C4 0.033(2) 0.031(2) 0.0132(15) -0.0022(13) 0.0010(14) -0.0081(15)
C31 0.032(2) 0.038(2) 0.0161(16) -0.0022(14) 0.0011(15) 0.0013(16)
C8 0.025(2) 0.0258(18) 0.0135(15) -0.0034(13) 0.0026(13) -0.0033(14)
C44 0.025(2) 0.038(2) 0.0135(15) 0.0014(14) -0.0041(14) -0.0021(15)
C7 0.026(2) 0.0271(19) 0.0175(15) 0.0015(13) 0.0040(14) -0.0026(14)
C14 0.027(2) 0.0266(18) 0.0178(16) -0.0008(13) 0.0002(14) -0.0010(14)
C30 0.025(2) 0.034(2) 0.0145(15) -0.0020(14) -0.0017(13) -0.0023(15)
C41 0.028(2) 0.0305(19) 0.0191(16) -0.0003(14) 0.0020(14) -0.0015(15)
C53 0.024(2) 0.0213(17) 0.0203(16) -0.0006(13) 0.0014(14) -0.0001(14)
C6 0.035(2) 0.0246(19) 0.0196(16) -0.0030(13) 0.0032(15) -0.0040(15)
C15 0.034(2) 0.0247(18) 0.0172(16) -0.0004(13) -0.0004(14) -0.0011(15)
C56 0.028(2) 0.0240(18) 0.0176(16) 0.0002(13) -0.0008(14) 0.0019(14)
C40 0.029(2) 0.0304(19) 0.0144(15) -0.0015(13) -0.0022(14) 0.0011(15)
C26 0.029(2) 0.0271(19) 0.0153(15) 0.0035(13) 0.0041(14) 0.0027(14)
C16 0.033(2) 0.031(2) 0.0140(15) -0.0025(14) 0.0010(14) -0.0065(16)
C2 0.027(2) 0.0261(18) 0.0174(15) -0.0013(13) 0.0028(14) -0.0031(14)
C23 0.032(2) 0.035(2) 0.0167(16) -0.0025(14) 0.0007(15) -0.0013(16)
C36 0.038(3) 0.040(2) 0.0225(18) 0.0049(16) 0.0028(17) -0.0091(18)
C25 0.029(2) 0.0260(18) 0.0168(15) -0.0014(13) -0.0001(14) 0.0018(14)
C55 0.027(2) 0.0294(19) 0.0166(16) 0.0008(13) 0.0018(14) -0.0046(14)
C45 0.029(2) 0.042(2) 0.0164(16) 0.0034(15) -0.0028(15) 0.0069(16)
C3 0.030(2) 0.031(2) 0.0171(16) 0.0026(14) 0.0003(14) -0.0026(15)
C10 0.031(2) 0.0219(18) 0.0164(15) -0.0012(13) -0.0003(14) 0.0010(14)
C54 0.022(2) 0.0281(19) 0.0215(16) 0.0012(14) -0.0018(14) -0.0007(14)
C51 0.030(2) 0.043(2) 0.0173(16) 0.0042(15) -0.0024(15) -0.0066(17)
C37 0.035(2) 0.034(2) 0.0165(16) 0.0004(14) -0.0031(15) -0.0051(16)
C34 0.036(3) 0.052(3) 0.0170(17) -0.0007(17) 0.0035(16) -0.0092(19)
C22 0.031(2) 0.042(2) 0.0224(18) -0.0019(16) 0.0048(16) -0.0018(17)
C33 0.039(3) 0.044(2) 0.0252(19) -0.0060(17) 0.0050(17) 0.0012(18)
C18 0.039(3) 0.031(2) 0.0183(16) -0.0001(14) 0.0045(15) -0.0046(16)
C1 0.038(3) 0.029(2) 0.0227(17) -0.0034(15) -0.0036(16) 0.0040(16)
C19 0.044(3) 0.034(2) 0.0212(18) -0.0005(15) 0.0060(17) -0.0071(18)
C12 0.027(2) 0.041(2) 0.0207(17) -0.0063(15) -0.0016(15) -0.0103(16)
C9 0.035(2) 0.0261(19) 0.0262(18) -0.0030(15) -0.0020(16) 0.0033(15)
C13 0.031(2) 0.042(2) 0.0205(17) -0.0062(15) 0.0007(15) -0.0073(17)
C20 0.040(3) 0.043(2) 0.0216(18) -0.0029(16) 0.0046(17) -0.0113(18)
C5 0.053(3) 0.036(2) 0.0196(18) -0.0001(15) -0.0080(17) -0.0092(19)
C24 0.035(3) 0.035(2) 0.0282(19) 0.0037(16) 0.0048(16) 0.0030(17)
C48 0.029(3) 0.077(3) 0.0174(18) 0.0102(19) -0.0006(16) 0.000(2)
C58 0.041(3) 0.026(2) 0.031(2) -0.0011(15) -0.0015(17) -0.0006(16)
C38 0.045(3) 0.032(2) 0.034(2) 0.0051(17) 0.0057(19) -0.0042(18)
C47 0.037(3) 0.060(3) 0.0230(19) 0.0026(18) 0.0038(17) 0.013(2)
C50 0.037(3) 0.055(3) 0.0237(19) 0.0098(18) 0.0017(17) -0.012(2)
C57 0.042(3) 0.034(2) 0.037(2) 0.0005(17) 0.0022(19) 0.0053(18)
C17 0.052(3) 0.036(2) 0.037(2) 0.0057(18) 0.014(2) 0.0033(19)
C46 0.042(3) 0.043(3) 0.035(2) 0.0004(18) 0.0048(19) 0.0064(19)
C32 0.057(3) 0.037(2) 0.037(2) 0.0033(18) 0.009(2) 0.009(2)
C21 0.044(3) 0.053(3) 0.036(2) 0.005(2) 0.007(2) -0.012(2)
C52 0.056(3) 0.037(2) 0.037(2) 0.0062(18) 0.008(2) -0.006(2)
C35 0.049(3) 0.074(3) 0.029(2) -0.003(2) 0.014(2) -0.011(2)
C49 0.037(3) 0.109(5) 0.040(3) 0.023(3) 0.010(2) 0.014(3)

loop_
_atom_type_symbol
_atom_type_description
_atom_type_scat_dispersion_real
_atom_type_scat_dispersion_imag
_atom_type_scat_source
C C 0.0033 0.0016 'International Tables Vol C Tables 4.2.6.8 and 6.1.1.4'
H H 0.0000 0.0000 'International Tables Vol C Tables 4.2.6.8 and 6.1.1.4'
N N 0.0061 0.0033 'International Tables Vol C Tables 4.2.6.8 and 6.1.1.4'
S S 0.1246 0.1234 'International Tables Vol C Tables 4.2.6.8 and 6.1.1.4'
Cl Cl 0.1484 0.1585 'International Tables Vol C Tables 4.2.6.8 and 6.1.1.4'

loop_
_geom_angle_atom_site_label_1
_geom_angle_atom_site_label_2
_geom_angle_atom_site_label_3
_geom_angle
_geom_angle_site_symmetry_1
_geom_angle_site_symmetry_3
C42 S2 C39 91.80(17) . .
C28 S1 C25 92.60(17) . .
C14 N1 C11 106.1(3) . .
C14 N1 H1 127.0 . .
C11 N1 H1 127.0 . .
C53 N2 C56 112.4(3) . .
C53 N2 H2 123.8 . .
C56 N2 H2 123.8 . .
C29 C28 C27 133.5(4) . .
C29 C28 S1 116.7(3) . .
C27 C28 S1 109.8(3) . .
C43 C42 C41 124.9(3) . .
C43 C42 S2 125.1(3) . .
C41 C42 S2 110.0(3) . .
N1 C11 C10 125.0(3) . .
N1 C11 C12 110.0(3) . .
C10 C11 C12 125.0(3) . .
C42 C43 C53 127.2(3) . .
C42 C43 C44 117.9(3) . .
C53 C43 C44 114.9(3) . .
C28 C29 C56 127.2(3) . 3_666
C28 C29 C30 117.3(3) . .
C56 C29 C30 115.5(3) 3_666 .
C26 C27 C28 114.3(3) . .
C26 C27 H27 122.8 . .
C28 C27 H27 122.8 . .
C10 C39 C40 126.6(3) . .
C10 C39 S2 123.8(3) . .
C40 C39 S2 109.4(3) . .
C6 C4 C3 118.3(3) . .
C6 C4 C5 120.2(3) . .
C3 C4 C5 121.4(3) . .
C33 C31 C30 119.1(4) . .
C33 C31 C32 120.6(4) . .
C30 C31 C32 120.3(4) . .
C2 C8 C7 120.4(3) . .
C2 C8 C10 120.1(3) . .
C7 C8 C10 119.4(3) . .
C51 C44 C45 120.4(4) . .
C51 C44 C43 120.2(3) . .
C45 C44 C43 119.2(3) . .
C6 C7 C8 118.6(3) . .
C6 C7 C9 119.8(3) . .
C8 C7 C9 121.5(3) . .
N1 C14 C15 126.5(3) . .
N1 C14 C13 110.4(3) . .
C15 C14 C13 123.1(3) . .
C31 C30 C37 119.4(3) . .
C31 C30 C29 120.4(3) . .
C37 C30 C29 120.2(3) . .
C40 C41 C42 113.5(3) . .
C40 C41 H41 123.2 . .
C42 C41 H41 123.2 . .
N2 C53 C43 118.9(3) . .
N2 C53 C54 105.4(3) . .
C43 C53 C54 135.7(4) . .
C4 C6 C7 122.0(3) . .
C4 C6 H6 119.0 . .
C7 C6 H6 119.0 . .
C25 C15 C14 125.9(4) . .
C25 C15 C16 116.6(3) . .
C14 C15 C16 117.4(3) . .
N2 C56 C29 118.2(3) . 3_666
N2 C56 C55 105.3(3) . .
C29 C56 C55 136.4(3) 3_666 .
C41 C40 C39 115.1(3) . .
C41 C40 H40 122.5 . .
C39 C40 H40 122.5 . .
C27 C26 C25 113.5(3) . .
C27 C26 H26 123.2 . .
C25 C26 H26 123.2 . .
C23 C16 C18 119.9(4) . .
C23 C16 C15 121.2(3) . .
C18 C16 C15 118.9(3) . .
C8 C2 C3 118.9(3) . .
C8 C2 C1 121.2(3) . .
C3 C2 C1 119.8(3) . .
C22 C23 C16 119.3(4) . .
C22 C23 C24 120.3(4) . .
C16 C23 C24 120.4(4) . .
C34 C36 C37 122.4(4) . .
C34 C36 H36 118.8 . .
C37 C36 H36 118.8 . .
C15 C25 C26 131.9(3) . .
C15 C25 S1 118.3(3) . .
C26 C25 S1 109.8(2) . .
C54 C55 C56 108.4(3) . .
C54 C55 H55 125.8 . .
C56 C55 H55 125.8 . .
C47 C45 C44 118.4(4) . .
C47 C45 C46 120.7(4) . .
C44 C45 C46 120.9(4) . .
C4 C3 C2 121.7(3) . .
C4 C3 H3 119.2 . .
C2 C3 H3 119.2 . .
C39 C10 C11 124.4(3) . .
C39 C10 C8 118.2(3) . .
C11 C10 C8 117.2(3) . .
C55 C54 C53 108.5(3) . .
C55 C54 H54 125.7 . .
C53 C54 H54 125.7 . .
C50 C51 C44 118.9(4) . .
C50 C51 C52 120.3(4) . .
C44 C51 C52 120.8(4) . .
C36 C37 C30 118.9(4) . .
C36 C37 C38 121.1(3) . .
C30 C37 C38 120.1(4) . .
C36 C34 C33 117.9(4) . .
C36 C34 C35 121.2(4) . .
C33 C34 C35 120.9(4) . .
C23 C22 C20 122.0(4) . .
C23 C22 H22 119.0 . .
C20 C22 H22 119.0 . .
C31 C33 C34 122.3(4) . .
C31 C33 H33 118.9 . .
C34 C33 H33 118.9 . .
C19 C18 C16 118.3(4) . .
C19 C18 C17 120.6(4) . .
C16 C18 C17 121.0(4) . .
C2 C1 H1A 109.5 . .
C2 C1 H1B 109.5 . .
H1A C1 H1B 109.5 . .
C2 C1 H1C 109.5 . .
H1A C1 H1C 109.5 . .
H1B C1 H1C 109.5 . .
C18 C19 C20 122.9(4) . .
C18 C19 H19 118.6 . .
C20 C19 H19 118.6 . .
C13 C12 C11 106.8(3) . .
C13 C12 H12 126.6 . .
C11 C12 H12 126.6 . .
C7 C9 H9A 109.5 . .
C7 C9 H9B 109.5 . .
H9A C9 H9B 109.5 . .
C7 C9 H9C 109.5 . .
H9A C9 H9C 109.5 . .
H9B C9 H9C 109.5 . .
C12 C13 C14 106.6(3) . .
C12 C13 H13 126.7 . .
C14 C13 H13 126.7 . .
C19 C20 C22 117.6(4) . .
C19 C20 C21 121.5(4) . .
C22 C20 C21 120.9(4) . .
C4 C5 H5A 109.5 . .
C4 C5 H5B 109.5 . .
H5A C5 H5B 109.5 . .
C4 C5 H5C 109.5 . .
H5A C5 H5C 109.5 . .
H5B C5 H5C 109.5 . .
C23 C24 H24A 109.5 . .
C23 C24 H24B 109.5 . .
H24A C24 H24B 109.5 . .
C23 C24 H24C 109.5 . .
H24A C24 H24C 109.5 . .
H24B C24 H24C 109.5 . .
C47 C48 C50 118.0(4) . .
C47 C48 C49 121.4(5) . .
C50 C48 C49 120.6(4) . .
Cl5 C58 Cl4 110.6(2) . .
Cl5 C58 Cl6 110.5(2) . .
Cl4 C58 Cl6 110.5(2) . .
Cl5 C58 H58 108.4 . .
Cl4 C58 H58 108.4 . .
Cl6 C58 H58 108.4 . .
C37 C38 H38A 109.5 . .
C37 C38 H38B 109.5 . .
H38A C38 H38B 109.5 . .
C37 C38 H38C 109.5 . .
H38A C38 H38C 109.5 . .
H38B C38 H38C 109.5 . .
C48 C47 C45 122.7(4) . .
C48 C47 H47 118.7 . .
C45 C47 H47 118.7 . .
C51 C50 C48 121.6(4) . .
C51 C50 H50 119.2 . .
C48 C50 H50 119.2 . .
Cl3 C57 Cl1 111.0(2) . .
Cl3 C57 Cl2 109.6(2) . .
Cl1 C57 Cl2 110.5(3) . .
Cl3 C57 H57 108.6 . .
Cl1 C57 H57 108.6 . .
Cl2 C57 H57 108.6 . .
C18 C17 H17A 109.5 . .
C18 C17 H17B 109.5 . .
H17A C17 H17B 109.5 . .
C18 C17 H17C 109.5 . .
H17A C17 H17C 109.5 . .
H17B C17 H17C 109.5 . .
C45 C46 H46A 109.5 . .
C45 C46 H46B 109.5 . .
H46A C46 H46B 109.5 . .
C45 C46 H46C 109.5 . .
H46A C46 H46C 109.5 . .
H46B C46 H46C 109.5 . .
C31 C32 H32A 109.5 . .
C31 C32 H32B 109.5 . .
H32A C32 H32B 109.5 . .
C31 C32 H32C 109.5 . .
H32A C32 H32C 109.5 . .
H32B C32 H32C 109.5 . .
C20 C21 H21A 109.5 . .
C20 C21 H21B 109.5 . .
H21A C21 H21B 109.5 . .
C20 C21 H21C 109.5 . .
H21A C21 H21C 109.5 . .
H21B C21 H21C 109.5 . .
C51 C52 H52A 109.5 . .
C51 C52 H52B 109.5 . .
H52A C52 H52B 109.5 . .
C51 C52 H52C 109.5 . .
H52A C52 H52C 109.5 . .
H52B C52 H52C 109.5 . .
C34 C35 H35A 109.5 . .
C34 C35 H35B 109.5 . .
H35A C35 H35B 109.5 . .
C34 C35 H35C 109.5 . .
H35A C35 H35C 109.5 . .
H35B C35 H35C 109.5 . .
C48 C49 H49A 109.5 . .
C48 C49 H49B 109.5 . .
H49A C49 H49B 109.5 . .
C48 C49 H49C 109.5 . .
H49A C49 H49C 109.5 . .
H49B C49 H49C 109.5 . .

loop_
_geom_bond_atom_site_label_1
_geom_bond_atom_site_label_2
_geom_bond_distance
_geom_bond_site_symmetry_2
S2 C42 1.752(4) .
S2 C39 1.757(3) .
S1 C28 1.743(4) .
S1 C25 1.752(4) .
Cl4 C58 1.758(4) .
Cl5 C58 1.752(4) .
Cl1 C57 1.751(5) .
Cl2 C57 1.756(4) .
Cl3 C57 1.751(4) .
Cl6 C58 1.760(5) .
N1 C14 1.356(5) .
N1 C11 1.359(4) .
N1 H1 0.8600 .
N2 C53 1.364(5) .
N2 C56 1.373(4) .
N2 H2 0.8600 .
C28 C29 1.403(5) .
C28 C27 1.418(5) .
C42 C43 1.389(5) .
C42 C41 1.414(5) .
C11 C10 1.410(5) .
C11 C12 1.448(5) .
C43 C53 1.416(5) .
C43 C44 1.504(5) .
C29 C56 1.411(5) 3_666
C29 C30 1.505(5) .
C27 C26 1.376(5) .
C27 H27 0.9300 .
C39 C10 1.396(5) .
C39 C40 1.405(5) .
C4 C6 1.388(5) .
C4 C3 1.392(5) .
C4 C5 1.513(5) .
C31 C33 1.383(6) .
C31 C30 1.408(5) .
C31 C32 1.508(6) .
C8 C2 1.396(5) .
C8 C7 1.409(5) .
C8 C10 1.507(4) .
C44 C51 1.406(5) .
C44 C45 1.404(5) .
C7 C6 1.394(5) .
C7 C9 1.495(5) .
C14 C15 1.409(5) .
C14 C13 1.445(5) .
C30 C37 1.414(5) .
C41 C40 1.359(5) .
C41 H41 0.9300 .
C53 C54 1.417(5) .
C6 H6 0.9300 .
C15 C25 1.393(5) .
C15 C16 1.504(5) .
C56 C29 1.411(5) 3_666
C56 C55 1.414(5) .
C40 H40 0.9300 .
C26 C25 1.422(5) .
C26 H26 0.9300 .
C16 C23 1.400(6) .
C16 C18 1.419(5) .
C2 C3 1.400(5) .
C2 C1 1.503(5) .
C23 C22 1.387(6) .
C23 C24 1.505(5) .
C36 C34 1.383(6) .
C36 C37 1.386(6) .
C36 H36 0.9300 .
C55 C54 1.378(5) .
C55 H55 0.9300 .
C45 C47 1.385(6) .
C45 C46 1.508(6) .
C3 H3 0.9300 .
C54 H54 0.9300 .
C51 C50 1.390(6) .
C51 C52 1.513(6) .
C37 C38 1.512(6) .
C34 C33 1.388(6) .
C34 C35 1.513(6) .
C22 C20 1.395(6) .
C22 H22 0.9300 .
C33 H33 0.9300 .
C18 C19 1.381(6) .
C18 C17 1.496(6) .
C1 H1A 0.9600 .
C1 H1B 0.9600 .
C1 H1C 0.9600 .
C19 C20 1.389(6) .
C19 H19 0.9300 .
C12 C13 1.336(5) .
C12 H12 0.9300 .
C9 H9A 0.9600 .
C9 H9B 0.9600 .
C9 H9C 0.9600 .
C13 H13 0.9300 .
C20 C21 1.517(6) .
C5 H5A 0.9600 .
C5 H5B 0.9600 .
C5 H5C 0.9600 .
C24 H24A 0.9600 .
C24 H24B 0.9600 .
C24 H24C 0.9600 .
C48 C47 1.385(7) .
C48 C50 1.395(7) .
C48 C49 1.510(7) .
C58 H58 0.9800 .
C38 H38A 0.9600 .
C38 H38B 0.9600 .
C38 H38C 0.9600 .
C47 H47 0.9300 .
C50 H50 0.9300 .
C57 H57 0.9800 .
C17 H17A 0.9600 .
C17 H17B 0.9600 .
C17 H17C 0.9600 .
C46 H46A 0.9600 .
C46 H46B 0.9600 .
C46 H46C 0.9600 .
C32 H32A 0.9600 .
C32 H32B 0.9600 .
C32 H32C 0.9600 .
C21 H21A 0.9600 .
C21 H21B 0.9600 .
C21 H21C 0.9600 .
C52 H52A 0.9600 .
C52 H52B 0.9600 .
C52 H52C 0.9600 .
C35 H35A 0.9600 .
C35 H35B 0.9600 .
C35 H35C 0.9600 .
C49 H49A 0.9600 .
C49 H49B 0.9600 .
C49 H49C 0.9600 .
